data_2224957
loop_
_publ_author_name
'Wang, Hai-Bo'
'Jing, Lin-Lin'
'Jiang, Ru'
'Liu, Peng'
'Sun, Xiao-Li'

_publ_section_title
;
 2-(1<i>H</i>-Indol-3-yl)-4,4,5,5-tetramethylimidazolidine-1-oxyl
 3-oxide
;
_journal_coeditor_code FL2283
_journal_issue 2
_journal_name_full 'Acta Crystallographica Section E'
_journal_page_first o428
_journal_paper_doi 10.1107/S1600536810002175
_journal_volume 66
_journal_year 2010
_chemical_formula_iupac 'C15 H18 N3 O2'
_chemical_formula_moiety 'C15 H18 N3 O2'
_chemical_formula_sum 'C15 H18 N3 O2'
_chemical_formula_weight 272.32
_chemical_name_systematic
;
2-(1<i>H</i>-Indol-3-yl)-4,4,5,5-tetramethylimidazolidine-1-oxyl 3-oxide
;
_space_group_IT_number 29
_symmetry_cell_setting orthorhombic
_symmetry_space_group_name_Hall 'P 2c -2ac'
_symmetry_space_group_name_H-M 'P c a 21'
_atom_sites_solution_hydrogens geom
_atom_sites_solution_primary direct
_atom_sites_solution_secondary difmap
_audit_creation_method SHELXL-97
_cell_angle_alpha 90.00
_cell_angle_beta 90.00
_cell_angle_gamma 90.00
_cell_formula_units_Z 4
_cell_length_a 15.0810(15)
_cell_length_b 8.7700(8)
_cell_length_c 10.6108(10)
_cell_measurement_reflns_used 2598
_cell_measurement_temperature 296(2)
_cell_measurement_theta_max 24.38
_cell_measurement_theta_min 2.69
_cell_volume 1403.4(2)
_computing_cell_refinement 'SAINT (Bruker, 2007)'
_computing_data_collection 'APEX2 (Bruker, 2007)'
_computing_data_reduction 'SAINT (Bruker, 2007)'
_computing_molecular_graphics 'ORTEP-3 (Farrugia, 1997) and DIAMOND (Brandenburg, 1998)'
_computing_publication_material 'SHELXL97 (Sheldrick, 2008) and PLATON (Spek, 2009)'
_computing_structure_refinement 'SHELXL97 (Sheldrick, 2008)'
_computing_structure_solution 'SHELXS97 (Sheldrick, 2008)'
_diffrn_ambient_temperature 296(2)
_diffrn_measured_fraction_theta_full 0.999
_diffrn_measured_fraction_theta_max 0.999
_diffrn_measurement_device_type 'Bruker APEXII CCD area-detector'
_diffrn_measurement_method 'phi and omega scans'
_diffrn_radiation_monochromator graphite
_diffrn_radiation_source 'fine-focus sealed tube'
_diffrn_radiation_type MoK\a
_diffrn_radiation_wavelength 0.71073
_diffrn_reflns_av_R_equivalents 0.0226
_diffrn_reflns_av_sigmaI/netI 0.0167
_diffrn_reflns_limit_h_max 17
_diffrn_reflns_limit_h_min -14
_diffrn_reflns_limit_k_max 10
_diffrn_reflns_limit_k_min -8
_diffrn_reflns_limit_l_max 12
_diffrn_reflns_limit_l_min -12
_diffrn_reflns_number 6651
_diffrn_reflns_theta_full 25.05
_diffrn_reflns_theta_max 25.05
_diffrn_reflns_theta_min 2.32
_exptl_absorpt_coefficient_mu 0.088
_exptl_absorpt_correction_T_max 0.9841
_exptl_absorpt_correction_T_min 0.9681
_exptl_absorpt_correction_type multi-scan
_exptl_absorpt_process_details '(SADABS; Bruker, 2007)'
_exptl_crystal_colour blue
_exptl_crystal_density_diffrn 1.289
_exptl_crystal_density_method 'not measured'
_exptl_crystal_description block
_exptl_crystal_F_000 580
_exptl_crystal_size_max 0.37
_exptl_crystal_size_mid 0.29
_exptl_crystal_size_min 0.18
_refine_diff_density_max 0.131
_refine_diff_density_min -0.088
_refine_ls_extinction_coef 0.0146(19)
_refine_ls_extinction_expression Fc^*^=kFc[1+0.001xFc^2^\l^3^/sin(2\q)]^-1/4^
_refine_ls_extinction_method 'SHELXL97 (Sheldrick, 2008)'
_refine_ls_goodness_of_fit_ref 1.055
_refine_ls_hydrogen_treatment constr
_refine_ls_matrix_type full
_refine_ls_number_parameters 186
_refine_ls_number_reflns 1323
_refine_ls_number_restraints 1
_refine_ls_restrained_S_all 1.054
_refine_ls_R_factor_all 0.0280
_refine_ls_R_factor_gt 0.0250
_refine_ls_shift/su_max 0.000
_refine_ls_shift/su_mean 0.000
_refine_ls_structure_factor_coef Fsqd
_refine_ls_weighting_details 'calc w=1/[\s^2^(Fo^2^)+(0.0394P)^2^+0.1053P] where P=(Fo^2^+2Fc^2^)/3'
_refine_ls_weighting_scheme calc
_refine_ls_wR_factor_gt 0.0655
_refine_ls_wR_factor_ref 0.0668
_reflns_number_gt 1208
_reflns_number_total 1323
_reflns_threshold_expression I>2sigma(I)
_cod_data_source_file fl2283.cif
_cod_data_source_block I
_cod_depositor_comments
;
The following automatic conversions were performed:
'_symmetry_cell_setting' value 'Orthorhombic' changed to 'orthorhombic'
according to '/home/saulius/struct/CIF-dictionaries/cif_core.dic'
dictionary named 'cif_core.dic' version 2.4.1 from 2010-06-29.

Automatic conversion script
Id: cif_fix_enum 1527 2010-12-29 10:47:43Z saulius 

The following automatic conversions were performed:

'_symmetry_cell_setting' value 'Orthorhombic' changed to
'orthorhombic' according to
/home/saulius/struct/CIF-dictionaries/cif_core.dic dictionary named
'cif_core.dic' version 2.4.1 from 2010-06-29.

Automatic conversion script
Id: cif_fix_values 1715 2011-07-08 13:25:40Z adriana 
;
_cod_database_code 2224957
_cod_database_fobs_code 2224957

loop_
_symmetry_equiv_pos_as_xyz
'x, y, z'
'-x, -y, z+1/2'
'x+1/2, -y, z'
'-x+1/2, y, z+1/2'

loop_
_atom_site_type_symbol
_atom_site_label
_atom_site_fract_x
_atom_site_fract_y
_atom_site_fract_z
_atom_site_U_iso_or_equiv
_atom_site_adp_type
_atom_site_calc_flag
_atom_site_refinement_flags
_atom_site_occupancy
_atom_site_disorder_assembly
_atom_site_disorder_group
N N1 -0.01319(14) 1.0261(2) 0.9413(2) 0.0605(5) Uani d . 1 . .
H H1 -0.0087 1.0928 1.0004 0.073 Uiso calc R 1 . .
N N2 0.11909(10) 0.60749(18) 0.83997(15) 0.0393(4) Uani d . 1 . .
N N3 0.05128(10) 0.62465(17) 0.65920(15) 0.0381(4) Uani d . 1 . .
O O1 0.14925(11) 0.64081(18) 0.94892(14) 0.0579(4) Uani d . 1 . .
O O2 0.01465(11) 0.68277(17) 0.56075(14) 0.0545(4) Uani d . 1 . .
C C1 -0.08282(15) 1.0156(2) 0.8579(2) 0.0534(6) Uani d . 1 . .
C C2 -0.16017(18) 1.1028(3) 0.8506(3) 0.0731(8) Uani d . 1 . .
H H2 -0.1707 1.1825 0.9064 0.088 Uiso calc R 1 . .
C C3 -0.21965(16) 1.0666(3) 0.7587(4) 0.0795(9) Uani d . 1 . .
H H3 -0.2715 1.1234 0.7516 0.095 Uiso calc R 1 . .
C C4 -0.20480(15) 0.9465(3) 0.6750(3) 0.0692(7) Uani d . 1 . .
H H4 -0.2463 0.9255 0.6126 0.083 Uiso calc R 1 . .
C C5 -0.12892(14) 0.8583(2) 0.6839(2) 0.0529(6) Uani d . 1 . .
H H5 -0.1201 0.7769 0.6292 0.063 Uiso calc R 1 . .
C C6 -0.06560(13) 0.8930(2) 0.7760(2) 0.0442(5) Uani d . 1 . .
C C7 0.01895(13) 0.8304(2) 0.81520(18) 0.0407(5) Uani d . 1 . .
C C8 0.04679(15) 0.9165(2) 0.9167(2) 0.0515(5) Uani d . 1 . .
H H8 0.0991 0.9010 0.9614 0.062 Uiso calc R 1 . .
C C9 0.06218(12) 0.6932(2) 0.77161(18) 0.0363(4) Uani d . 1 . .
C C10 0.15347(12) 0.4734(2) 0.76668(19) 0.0385(4) Uani d . 1 . .
C C11 0.24518(16) 0.5183(2) 0.7176(2) 0.0523(5) Uani d . 1 . .
H H11A 0.2395 0.6018 0.6597 0.079 Uiso calc R 1 . .
H H11B 0.2715 0.4328 0.6752 0.079 Uiso calc R 1 . .
H H11C 0.2821 0.5483 0.7870 0.079 Uiso calc R 1 . .
C C12 0.15962(15) 0.3356(2) 0.8531(2) 0.0516(5) Uani d . 1 . .
H H12A 0.2043 0.3532 0.9158 0.077 Uiso calc R 1 . .
H H12B 0.1749 0.2471 0.8045 0.077 Uiso calc R 1 . .
H H12C 0.1035 0.3195 0.8936 0.077 Uiso calc R 1 . .
C C13 0.08199(13) 0.4624(2) 0.66190(19) 0.0381(4) Uani d . 1 . .
C C14 0.00154(14) 0.3668(2) 0.6989(2) 0.0516(5) Uani d . 1 . .
H H14A -0.0183 0.3965 0.7813 0.077 Uiso calc R 1 . .
H H14B 0.0176 0.2609 0.6997 0.077 Uiso calc R 1 . .
H H14C -0.0453 0.3829 0.6391 0.077 Uiso calc R 1 . .
C C15 0.11578(16) 0.4160(3) 0.5331(2) 0.0556(6) Uani d . 1 . .
H H15A 0.0674 0.4150 0.4743 0.083 Uiso calc R 1 . .
H H15B 0.1415 0.3161 0.5379 0.083 Uiso calc R 1 . .
H H15C 0.1598 0.4876 0.5054 0.083 Uiso calc R 1 . .

loop_
_atom_site_aniso_label
_atom_site_aniso_U_11
_atom_site_aniso_U_22
_atom_site_aniso_U_33
_atom_site_aniso_U_12
_atom_site_aniso_U_13
_atom_site_aniso_U_23
N1 0.0810(13) 0.0386(10) 0.0620(12) 0.0000(9) 0.0137(11) -0.0174(10)
N2 0.0440(9) 0.0423(8) 0.0315(8) -0.0009(7) 0.0003(7) -0.0031(7)
N3 0.0481(9) 0.0330(8) 0.0333(8) 0.0030(7) -0.0032(7) 0.0023(7)
O1 0.0670(9) 0.0679(10) 0.0389(8) 0.0047(7) -0.0128(7) -0.0112(8)
O2 0.0774(10) 0.0452(8) 0.0407(8) 0.0126(7) -0.0113(8) 0.0051(6)
C1 0.0613(13) 0.0344(11) 0.0644(15) -0.0023(9) 0.0182(12) -0.0009(10)
C2 0.0771(18) 0.0385(12) 0.104(2) 0.0098(11) 0.0325(17) 0.0013(14)
C3 0.0534(14) 0.0547(14) 0.130(3) 0.0105(11) 0.0192(18) 0.0178(18)
C4 0.0492(13) 0.0600(14) 0.098(2) -0.0007(11) 0.0023(14) 0.0130(15)
C5 0.0485(11) 0.0439(11) 0.0663(15) -0.0032(9) 0.0053(11) 0.0049(11)
C6 0.0487(10) 0.0304(10) 0.0535(12) -0.0032(8) 0.0117(10) 0.0034(9)
C7 0.0485(11) 0.0329(10) 0.0406(11) -0.0040(8) 0.0070(8) -0.0021(8)
C8 0.0614(13) 0.0411(11) 0.0520(13) -0.0036(10) 0.0062(11) -0.0070(10)
C9 0.0405(9) 0.0333(9) 0.0351(10) -0.0032(8) 0.0014(8) 0.0005(9)
C10 0.0418(10) 0.0375(10) 0.0363(9) 0.0025(7) 0.0029(8) 0.0009(9)
C11 0.0440(10) 0.0571(12) 0.0560(12) -0.0003(10) 0.0081(10) -0.0009(12)
C12 0.0584(13) 0.0488(12) 0.0474(12) 0.0065(9) -0.0017(10) 0.0091(11)
C13 0.0464(10) 0.0323(9) 0.0357(9) 0.0031(8) 0.0015(8) -0.0008(8)
C14 0.0540(11) 0.0415(11) 0.0592(13) -0.0070(9) -0.0065(11) -0.0003(10)
C15 0.0734(15) 0.0521(12) 0.0412(12) 0.0127(11) 0.0007(11) -0.0085(10)

loop_
_atom_type_symbol
_atom_type_description
_atom_type_scat_dispersion_real
_atom_type_scat_dispersion_imag
_atom_type_scat_source
C C 0.0033 0.0016 'International Tables Vol C Tables 4.2.6.8 and 6.1.1.4'
H H 0.0000 0.0000 'International Tables Vol C Tables 4.2.6.8 and 6.1.1.4'
N N 0.0061 0.0033 'International Tables Vol C Tables 4.2.6.8 and 6.1.1.4'
O O 0.0106 0.0060 'International Tables Vol C Tables 4.2.6.8 and 6.1.1.4'

loop_
_geom_angle_atom_site_label_1
_geom_angle_atom_site_label_2
_geom_angle_atom_site_label_3
_geom_angle_site_symmetry_1
_geom_angle_site_symmetry_3
_geom_angle
_geom_angle_publ_flag
C8 N1 C1 . . 109.91(19) ?
C8 N1 H1 . . 125.0 ?
C1 N1 H1 . . 125.0 ?
O1 N2 C9 . . 125.79(16) ?
O1 N2 C10 . . 121.68(16) ?
C9 N2 C10 . . 112.14(16) ?
O2 N3 C9 . . 126.49(15) ?
O2 N3 C13 . . 121.66(15) ?
C9 N3 C13 . . 111.73(15) ?
N1 C1 C2 . . 129.5(2) ?
N1 C1 C6 . . 107.89(19) ?
C2 C1 C6 . . 122.6(3) ?
C3 C2 C1 . . 117.5(3) ?
C3 C2 H2 . . 121.2 ?
C1 C2 H2 . . 121.2 ?
C2 C3 C4 . . 121.7(2) ?
C2 C3 H3 . . 119.2 ?
C4 C3 H3 . . 119.2 ?
C5 C4 C3 . . 120.7(3) ?
C5 C4 H4 . . 119.6 ?
C3 C4 H4 . . 119.6 ?
C4 C5 C6 . . 119.3(2) ?
C4 C5 H5 . . 120.3 ?
C6 C5 H5 . . 120.3 ?
C5 C6 C1 . . 118.12(19) ?
C5 C6 C7 . . 135.90(19) ?
C1 C6 C7 . . 105.97(19) ?
C8 C7 C9 . . 124.61(19) ?
C8 C7 C6 . . 106.51(17) ?
C9 C7 C6 . . 128.38(18) ?
N1 C8 C7 . . 109.7(2) ?
N1 C8 H8 . . 125.1 ?
C7 C8 H8 . . 125.1 ?
N3 C9 N2 . . 107.72(15) ?
N3 C9 C7 . . 126.94(17) ?
N2 C9 C7 . . 125.30(17) ?
N2 C10 C12 . . 109.33(16) ?
N2 C10 C11 . . 106.68(15) ?
C12 C10 C11 . . 110.80(17) ?
N2 C10 C13 . . 100.34(14) ?
C12 C10 C13 . . 115.19(16) ?
C11 C10 C13 . . 113.58(17) ?
C10 C11 H11A . . 109.5 ?
C10 C11 H11B . . 109.5 ?
H11A C11 H11B . . 109.5 ?
C10 C11 H11C . . 109.5 ?
H11A C11 H11C . . 109.5 ?
H11B C11 H11C . . 109.5 ?
C10 C12 H12A . . 109.5 ?
C10 C12 H12B . . 109.5 ?
H12A C12 H12B . . 109.5 ?
C10 C12 H12C . . 109.5 ?
H12A C12 H12C . . 109.5 ?
H12B C12 H12C . . 109.5 ?
N3 C13 C15 . . 110.02(16) ?
N3 C13 C14 . . 106.34(15) ?
C15 C13 C14 . . 110.62(19) ?
N3 C13 C10 . . 99.78(14) ?
C15 C13 C10 . . 115.44(17) ?
C14 C13 C10 . . 113.69(17) ?
C13 C14 H14A . . 109.5 ?
C13 C14 H14B . . 109.5 ?
H14A C14 H14B . . 109.5 ?
C13 C14 H14C . . 109.5 ?
H14A C14 H14C . . 109.5 ?
H14B C14 H14C . . 109.5 ?
C13 C15 H15A . . 109.5 ?
C13 C15 H15B . . 109.5 ?
H15A C15 H15B . . 109.5 ?
C13 C15 H15C . . 109.5 ?
H15A C15 H15C . . 109.5 ?
H15B C15 H15C . . 109.5 ?

loop_
_geom_bond_atom_site_label_1
_geom_bond_atom_site_label_2
_geom_bond_site_symmetry_2
_geom_bond_distance
_geom_bond_publ_flag
N1 C8 . 1.346(3) ?
N1 C1 . 1.377(3) ?
N1 H1 . 0.8600 ?
N2 O1 . 1.276(2) ?
N2 C9 . 1.352(2) ?
N2 C10 . 1.502(2) ?
N3 O2 . 1.287(2) ?
N3 C9 . 1.346(2) ?
N3 C13 . 1.496(2) ?
C1 C2 . 1.397(3) ?
C1 C6 . 1.407(3) ?
C2 C3 . 1.362(5) ?
C2 H2 . 0.9300 ?
C3 C4 . 1.396(4) ?
C3 H3 . 0.9300 ?
C4 C5 . 1.384(3) ?
C4 H4 . 0.9300 ?
C5 C6 . 1.400(3) ?
C5 H5 . 0.9300 ?
C6 C7 . 1.449(3) ?
C7 C8 . 1.381(3) ?
C7 C9 . 1.444(3) ?
C8 H8 . 0.9300 ?
C10 C12 . 1.519(3) ?
C10 C11 . 1.529(3) ?
C10 C13 . 1.552(3) ?
C11 H11A . 0.9600 ?
C11 H11B . 0.9600 ?
C11 H11C . 0.9600 ?
C12 H12A . 0.9600 ?
C12 H12B . 0.9600 ?
C12 H12C . 0.9600 ?
C13 C15 . 1.515(3) ?
C13 C14 . 1.526(3) ?
C14 H14A . 0.9600 ?
C14 H14B . 0.9600 ?
C14 H14C . 0.9600 ?
C15 H15A . 0.9600 ?
C15 H15B . 0.9600 ?
C15 H15C . 0.9600 ?

loop_
_geom_hbond_atom_site_label_D
_geom_hbond_atom_site_label_H
_geom_hbond_atom_site_label_A
_geom_hbond_site_symmetry_A
_geom_hbond_distance_DH
_geom_hbond_distance_HA
_geom_hbond_distance_DA
_geom_hbond_angle_DHA
N1 H1 O2 2_575 0.86 2.07 2.8506(18) 150
C12 H12C O2 2_565 0.96 2.51 3.434(2) 161
C14 H14C O1 2_564 0.96 2.56 3.495(2) 164

loop_
_geom_torsion_atom_site_label_1
_geom_torsion_atom_site_label_2
_geom_torsion_atom_site_label_3
_geom_torsion_atom_site_label_4
_geom_torsion_site_symmetry_1
_geom_torsion_site_symmetry_2
_geom_torsion_site_symmetry_3
_geom_torsion_site_symmetry_4
_geom_torsion
_geom_torsion_publ_flag
C8 N1 C1 C2 . . . . 178.2(2) ?
C8 N1 C1 C6 . . . . -0.2(2) ?
N1 C1 C2 C3 . . . . -179.1(2) ?
C6 C1 C2 C3 . . . . -0.9(4) ?
C1 C2 C3 C4 . . . . 0.4(4) ?
C2 C3 C4 C5 . . . . 0.8(4) ?
C3 C4 C5 C6 . . . . -1.6(4) ?
C4 C5 C6 C1 . . . . 1.1(3) ?
C4 C5 C6 C7 . . . . 179.4(2) ?
N1 C1 C6 C5 . . . . 178.64(19) ?
C2 C1 C6 C5 . . . . 0.1(3) ?
N1 C1 C6 C7 . . . . -0.1(2) ?
C2 C1 C6 C7 . . . . -178.6(2) ?
C5 C6 C7 C8 . . . . -178.0(2) ?
C1 C6 C7 C8 . . . . 0.4(2) ?
C5 C6 C7 C9 . . . . -6.0(4) ?
C1 C6 C7 C9 . . . . 172.47(19) ?
C1 N1 C8 C7 . . . . 0.5(2) ?
C9 C7 C8 N1 . . . . -172.98(19) ?
C6 C7 C8 N1 . . . . -0.5(2) ?
O2 N3 C9 N2 . . . . -167.34(17) ?
C13 N3 C9 N2 . . . . 16.6(2) ?
O2 N3 C9 C7 . . . . 14.9(3) ?
C13 N3 C9 C7 . . . . -161.20(17) ?
O1 N2 C9 N3 . . . . 175.82(17) ?
C10 N2 C9 N3 . . . . 3.0(2) ?
O1 N2 C9 C7 . . . . -6.4(3) ?
C10 N2 C9 C7 . . . . -179.20(17) ?
C8 C7 C9 N3 . . . . -163.74(19) ?
C6 C7 C9 N3 . . . . 25.5(3) ?
C8 C7 C9 N2 . . . . 18.9(3) ?
C6 C7 C9 N2 . . . . -151.90(19) ?
O1 N2 C10 C12 . . . . 45.8(2) ?
C9 N2 C10 C12 . . . . -141.06(17) ?
O1 N2 C10 C11 . . . . -74.1(2) ?
C9 N2 C10 C11 . . . . 99.07(18) ?
O1 N2 C10 C13 . . . . 167.26(16) ?
C9 N2 C10 C13 . . . . -19.56(19) ?
O2 N3 C13 C15 . . . . 34.2(3) ?
C9 N3 C13 C15 . . . . -149.50(18) ?
O2 N3 C13 C14 . . . . -85.6(2) ?
C9 N3 C13 C14 . . . . 90.7(2) ?
O2 N3 C13 C10 . . . . 155.98(16) ?
C9 N3 C13 C10 . . . . -27.72(19) ?
N2 C10 C13 N3 . . . . 25.95(17) ?
C12 C10 C13 N3 . . . . 143.19(16) ?
C11 C10 C13 N3 . . . . -87.50(18) ?
N2 C10 C13 C15 . . . . 143.77(17) ?
C12 C10 C13 C15 . . . . -99.0(2) ?
C11 C10 C13 C15 . . . . 30.3(2) ?
N2 C10 C13 C14 . . . . -86.84(18) ?
C12 C10 C13 C14 . . . . 30.4(2) ?
C11 C10 C13 C14 . . . . 159.70(17) ?
